data_7227021
loop_
_publ_author_name
'Xia, Mingjun'
'Hou, Zhanyu'
'Yang, Yi'
'Xu, Bo'
'Liu, Lijuan'
'Wang, Xiaoyang'
'Lin, Zheshuai'
'Li, R.K.'
'Chen, Chuangtian'

_publ_section_title
;
 Chemical engineering of mixed halide hexaborates as nonlinear optical
 materials
;
_journal_name_full 'RSC Adv.'
_journal_paper_doi 10.1039/C6RA21584J
_journal_year 2016
_chemical_formula_sum 'B6 Br0.67 Cl0.33 K3 O10'
_chemical_formula_weight 407.25
_chemical_name_systematic
; 
 ? 
;
_space_group_IT_number 160
_symmetry_cell_setting trigonal
_symmetry_space_group_name_Hall 'R 3 -2"'
_symmetry_space_group_name_H-M 'R 3 m :H'
_atom_sites_solution_hydrogens none
_atom_sites_solution_primary direct
_atom_sites_solution_secondary difmap
_audit_creation_method SHELXL-97
_cell_angle_alpha 90.00
_cell_angle_beta 90.00
_cell_angle_gamma 120.00
_cell_formula_units_Z 3
_cell_length_a 10.0990(4)
_cell_length_b 10.0990(4)
_cell_length_c 8.8580(5)
_cell_measurement_reflns_used 1823
_cell_measurement_temperature 296(2)
_cell_measurement_theta_max 28.22
_cell_measurement_theta_min 3.27
_cell_volume 782.39(6)
_computing_structure_refinement 'SHELXL-97 (Sheldrick, 1997)'
_computing_structure_solution 'SHELXS-97 (Sheldrick, 1990)'
_diffrn_ambient_temperature 296(2)
_diffrn_measured_fraction_theta_full 1.000
_diffrn_measured_fraction_theta_max 1.000
_diffrn_measurement_device_type Bruker
_diffrn_radiation_monochromator graphite
_diffrn_radiation_source 'fine-focus sealed tube'
_diffrn_radiation_type MoK\a
_diffrn_radiation_wavelength 0.71073
_diffrn_reflns_av_R_equivalents 0.0313
_diffrn_reflns_av_sigmaI/netI 0.0407
_diffrn_reflns_limit_h_max 9
_diffrn_reflns_limit_h_min -13
_diffrn_reflns_limit_k_max 13
_diffrn_reflns_limit_k_min -11
_diffrn_reflns_limit_l_max 11
_diffrn_reflns_limit_l_min -11
_diffrn_reflns_number 2092
_diffrn_reflns_theta_full 28.28
_diffrn_reflns_theta_max 28.28
_diffrn_reflns_theta_min 3.27
_exptl_absorpt_coefficient_mu 3.991
_exptl_crystal_density_diffrn 2.593
_exptl_crystal_density_method 'not measured'
_exptl_crystal_description Block
_exptl_crystal_F_000 588
_refine_diff_density_max 0.595
_refine_diff_density_min -0.233
_refine_diff_density_rms 0.079
_refine_ls_abs_structure_details 'Flack H D (1983), Acta Cryst. A39, 876-881'
_refine_ls_abs_structure_Flack -0.014(13)
_refine_ls_extinction_coef 0.334(11)
_refine_ls_extinction_expression Fc^*^=kFc[1+0.001xFc^2^\l^3^/sin(2\q)]^-1/4^
_refine_ls_extinction_method SHELXL
_refine_ls_goodness_of_fit_ref 1.126
_refine_ls_hydrogen_treatment none
_refine_ls_matrix_type full
_refine_ls_number_parameters 42
_refine_ls_number_reflns 491
_refine_ls_number_restraints 1
_refine_ls_restrained_S_all 1.125
_refine_ls_R_factor_all 0.0202
_refine_ls_R_factor_gt 0.0200
_refine_ls_shift/su_max 0.000
_refine_ls_shift/su_mean 0.000
_refine_ls_structure_factor_coef Fsqd
_refine_ls_weighting_details 'calc w=1/[\s^2^(Fo^2^)+(0.0191P)^2^+0.0000P] where P=(Fo^2^+2Fc^2^)/3'
_refine_ls_weighting_scheme calc
_refine_ls_wR_factor_gt 0.0483
_refine_ls_wR_factor_ref 0.0484
_reflns_number_gt 481
_reflns_number_total 491
_reflns_threshold_expression >2sigma(I)
_cod_data_source_file c6ra21584j5.cif
_cod_data_source_block zhn20150918_3_0m
_cod_depositor_comments
;
The following automatic conversions were performed:

'_symmetry_cell_setting' value 'Trigonal' changed to 'trigonal'
according to
/usr/data/users/saulius/crontab/automatic-downloads/rss-feeds/RSC/lib/dictionaries/cif_core.dic
dictionary named 'cif_core.dic' version 2.4.2 from 2011-04-26.

Automatic conversion script
Id: cif_fix_values 4268 2015-11-12 08:31:59Z antanas 
;
_cod_original_sg_symbol_H-M R3m
_cod_database_code 7227021

loop_
_symmetry_equiv_pos_as_xyz
'x, y, z'
'-y, x-y, z'
'-x+y, -x, z'
'-y, -x, z'
'-x+y, y, z'
'x, x-y, z'
'x+2/3, y+1/3, z+1/3'
'-y+2/3, x-y+1/3, z+1/3'
'-x+y+2/3, -x+1/3, z+1/3'
'-y+2/3, -x+1/3, z+1/3'
'-x+y+2/3, y+1/3, z+1/3'
'x+2/3, x-y+1/3, z+1/3'
'x+1/3, y+2/3, z+2/3'
'-y+1/3, x-y+2/3, z+2/3'
'-x+y+1/3, -x+2/3, z+2/3'
'-y+1/3, -x+2/3, z+2/3'
'-x+y+1/3, y+2/3, z+2/3'
'x+1/3, x-y+2/3, z+2/3'

loop_
_atom_site_label
_atom_site_type_symbol
_atom_site_fract_x
_atom_site_fract_y
_atom_site_fract_z
_atom_site_U_iso_or_equiv
_atom_site_adp_type
_atom_site_occupancy
_atom_site_symmetry_multiplicity
_atom_site_calc_flag
_atom_site_refinement_flags
Br1 Br 0.0000 0.0000 0.99481(8) 0.0222(3) Uani 0.651(5) 6 d SP
Cl1 Cl 0.0000 0.0000 0.99481(8) 0.0222(3) Uani 0.349(5) 6 d SP
K1 K 0.17982(4) 0.35964(8) 0.88081(7) 0.0170(3) Uani 1 2 d S
O1 O 0.0000 0.0000 0.5491(5) 0.0051(8) Uani 1 6 d S
O2 O 0.44468(11) 0.55532(11) 1.0538(2) 0.0104(5) Uani 1 2 d S
O3 O 0.23332(17) 0.23384(16) 0.62221(18) 0.0103(4) Uani 1 1 d .
B1 B 0.08719(18) 0.1744(4) 0.5429(3) 0.0061(6) Uani 1 2 d S
B2 B 0.3000(4) 0.15002(18) 0.6581(4) 0.0080(7) Uani 1 2 d S

loop_
_atom_site_aniso_label
_atom_site_aniso_U_11
_atom_site_aniso_U_22
_atom_site_aniso_U_33
_atom_site_aniso_U_23
_atom_site_aniso_U_13
_atom_site_aniso_U_12
Br1 0.0202(3) 0.0202(3) 0.0262(4) 0.000 0.000 0.01012(15)
Cl1 0.0202(3) 0.0202(3) 0.0262(4) 0.000 0.000 0.01012(15)
K1 0.0143(3) 0.0221(4) 0.0172(3) -0.0059(3) -0.00293(16) 0.0111(2)
O1 0.0051(12) 0.0051(12) 0.0053(11) 0.000 0.000 0.0025(6)
O2 0.0130(7) 0.0130(7) 0.0085(8) -0.0015(4) 0.0015(4) 0.0090(9)
O3 0.0076(7) 0.0075(7) 0.0152(7) -0.0024(5) -0.0047(5) 0.0034(6)
B1 0.0058(10) 0.0047(13) 0.0075(11) 0.0020(11) 0.0010(6) 0.0023(6)
B2 0.0080(17) 0.0101(12) 0.0051(12) 0.0009(7) 0.0018(14) 0.0040(8)

loop_
_atom_type_symbol
_atom_type_description
_atom_type_scat_dispersion_real
_atom_type_scat_dispersion_imag
_atom_type_scat_source
B B 0.0013 0.0007 'International Tables Vol C Tables 4.2.6.8 and 6.1.1.4'
O O 0.0106 0.0060 'International Tables Vol C Tables 4.2.6.8 and 6.1.1.4'
Cl Cl 0.1484 0.1585 'International Tables Vol C Tables 4.2.6.8 and 6.1.1.4'
K K 0.2009 0.2494 'International Tables Vol C Tables 4.2.6.8 and 6.1.1.4'
Br Br -0.2901 2.4595 'International Tables Vol C Tables 4.2.6.8 and 6.1.1.4'

loop_
_geom_angle_atom_site_label_1
_geom_angle_atom_site_label_2
_geom_angle_atom_site_label_3
_geom_angle
_geom_angle_site_symmetry_1
_geom_angle_site_symmetry_3
K1 Br1 K1 111.091(16) 2 .
K1 Br1 K1 111.091(16) 2 3
K1 Br1 K1 111.091(16) . 3
K1 Br1 K1 161.91(3) 2 8
K1 Br1 K1 78.081(5) . 8
K1 Br1 K1 78.083(5) 3 8
K1 Br1 K1 78.081(5) 2 7_445
K1 Br1 K1 161.91(3) . 7_445
K1 Br1 K1 78.082(5) 3 7_445
K1 Br1 K1 89.12(2) 8 7_445
K1 Br1 K1 78.082(5) 2 9_455
K1 Br1 K1 78.082(5) . 9_455
K1 Br1 K1 161.91(3) 3 9_455
K1 Br1 K1 89.11(2) 8 9_455
K1 Br1 K1 89.11(2) 7_445 9_455
O3 K1 O3 150.74(7) 8 12_455
O3 K1 O3 124.60(6) 8 5
O3 K1 O3 75.84(2) 12_455 5
O3 K1 O3 75.84(2) 8 .
O3 K1 O3 124.60(6) 12_455 .
O3 K1 O3 49.65(6) 5 .
O3 K1 O2 49.46(5) 8 .
O3 K1 O2 119.69(6) 12_455 .
O3 K1 O2 157.57(5) 5 .
O3 K1 O2 115.30(5) . .
O3 K1 O2 119.69(6) 8 3_565
O3 K1 O2 49.46(5) 12_455 3_565
O3 K1 O2 115.30(5) 5 3_565
O3 K1 O2 157.57(5) . 3_565
O2 K1 O2 72.58(8) . 3_565
O3 K1 B2 25.62(6) 8 8
O3 K1 B2 144.21(7) 12_455 8
O3 K1 B2 139.71(7) 5 8
O3 K1 B2 91.12(7) . 8
O2 K1 B2 25.98(7) . 8
O2 K1 B2 98.55(7) 3_565 8
O3 K1 B2 144.21(7) 8 7_455
O3 K1 B2 25.62(6) 12_455 7_455
O3 K1 B2 91.12(7) 5 7_455
O3 K1 B2 139.71(7) . 7_455
O2 K1 B2 98.55(7) . 7_455
O2 K1 B2 25.98(7) 3_565 7_455
B2 K1 B2 124.53(12) 8 7_455
O3 K1 Br1 81.19(4) 8 .
O3 K1 Br1 81.19(4) 12_455 .
O3 K1 Br1 82.87(4) 5 .
O3 K1 Br1 82.87(4) . .
O2 K1 Br1 114.04(4) . .
O2 K1 Br1 114.04(4) 3_565 .
B2 K1 Br1 103.47(4) 8 .
B2 K1 Br1 103.47(4) 7_455 .
O3 K1 Br1 102.00(4) 8 13_554
O3 K1 Br1 102.00(4) 12_455 13_554
O3 K1 Br1 80.72(4) 5 13_554
O3 K1 Br1 80.72(4) . 13_554
O2 K1 Br1 80.14(4) . 13_554
O2 K1 Br1 80.14(4) 3_565 13_554
B2 K1 Br1 84.48(5) 8 13_554
B2 K1 Br1 84.48(5) 7_455 13_554
Br1 K1 Br1 161.91(3) . 13_554
O3 K1 Cl1 102.00(4) 8 13_554
O3 K1 Cl1 102.00(4) 12_455 13_554
O3 K1 Cl1 80.72(4) 5 13_554
O3 K1 Cl1 80.72(4) . 13_554
O2 K1 Cl1 80.14(4) . 13_554
O2 K1 Cl1 80.14(4) 3_565 13_554
B2 K1 Cl1 84.48(5) 8 13_554
B2 K1 Cl1 84.48(5) 7_455 13_554
Br1 K1 Cl1 161.91(3) . 13_554
Br1 K1 Cl1 0.00(2) 13_554 13_554
B1 O1 B1 119.87(3) 2 .
B1 O1 B1 119.87(3) 2 3
B1 O1 B1 119.87(3) . 3
B2 O2 B1 130.7(3) 8 15
B2 O2 K1 88.76(11) 8 .
B1 O2 K1 116.87(8) 15 .
B2 O2 K1 88.76(11) 8 2_665
B1 O2 K1 116.87(8) 15 2_665
K1 O2 K1 109.36(7) . 2_665
B2 O3 B1 124.7(2) . .
B2 O3 K1 92.03(15) . 15_554
B1 O3 K1 127.96(15) . 15_554
B2 O3 K1 111.09(18) . .
B1 O3 K1 101.25(13) . .
K1 O3 K1 96.65(5) 15_554 .
O2 B1 O3 110.77(16) 8_554 5
O2 B1 O3 110.77(16) 8_554 .
O3 B1 O3 106.7(2) 5 .
O2 B1 O1 109.1(3) 8_554 .
O3 B1 O1 109.72(17) 5 .
O3 B1 O1 109.72(17) . .
O2 B1 K1 134.54(19) 8_554 .
O3 B1 K1 53.78(12) 5 .
O3 B1 K1 53.78(12) . .
O1 B1 K1 116.4(2) . .
O3 B2 O3 121.4(3) 6 .
O3 B2 O2 119.20(14) 6 15_554
O3 B2 O2 119.21(14) . 15_554
O3 B2 K1 145.9(2) 6 15_554
O3 B2 K1 62.35(11) . 15_554
O2 B2 K1 65.26(10) 15_554 15_554
O3 B2 K1 62.35(11) 6 13_544
O3 B2 K1 145.9(2) . 13_544
O2 B2 K1 65.26(10) 15_554 13_544
K1 B2 K1 95.67(9) 15_554 13_544
O3 B2 K1 132.60(19) 6 .
O3 B2 K1 47.85(13) . .
O2 B2 K1 92.77(13) 15_554 .
K1 B2 K1 77.242(18) 15_554 .
K1 B2 K1 157.70(11) 13_544 .
O3 B2 K1 47.85(13) 6 3
O3 B2 K1 132.60(19) . 3
O2 B2 K1 92.77(13) 15_554 3
K1 B2 K1 157.70(11) 15_554 3
K1 B2 K1 77.241(18) 13_544 3
K1 B2 K1 101.26(8) . 3

loop_
_geom_bond_atom_site_label_1
_geom_bond_atom_site_label_2
_geom_bond_distance
_geom_bond_site_symmetry_2
Br1 K1 3.3035(8) 2
Br1 K1 3.3035(8) .
Br1 K1 3.3035(8) 3
Br1 K1 3.3144(9) 8
Br1 K1 3.3144(9) 7_445
Br1 K1 3.3144(9) 9_455
K1 O3 2.7807(15) 8
K1 O3 2.7808(15) 12_455
K1 O3 2.8000(16) 5
K1 O3 2.8000(16) .
K1 O2 2.8500(13) .
K1 O2 2.8500(13) 3_565
K1 B2 3.137(2) 8
K1 B2 3.137(2) 7_455
K1 Br1 3.3144(9) 13_554
K1 Cl1 3.3144(9) 13_554
O1 B1 1.526(3) 2
O1 B1 1.526(3) .
O1 B1 1.526(3) 3
O2 B2 1.375(4) 8
O2 B1 1.443(4) 15
O2 K1 2.8500(13) 2_665
O3 B2 1.357(2) .
O3 B1 1.465(2) .
O3 K1 2.7807(15) 15_554
B1 O2 1.443(4) 8_554
B1 O3 1.465(2) 5
B2 O3 1.357(2) 6
B2 O2 1.375(4) 15_554
B2 K1 3.137(2) 15_554
B2 K1 3.137(2) 13_544
B2 K1 3.524(2) 3
